data_8107388
loop_
_publ_author_name
'Zhong, Qi-Di'
'Wang, Rui'
'Zhao, Kai-Hui'
'Fu, Yu-Wei'
'Li, Dong-Mei'

_publ_section_title
;
 Crystal structure of 1,1&#x2032;-(pyrazine-1,4-diyl)-bis(propan-2-one),
 C10H14N2O2
;
_journal_issue 2
_journal_name_full 'Zeitschrift f\"ur Kristallographie - New Crystal Structures'
_journal_page_first 181
_journal_page_last 182
_journal_paper_doi 10.1515/ncrs-2022-0555
_journal_volume 238
_journal_year 2023
_chemical_formula_sum 'C10 H14 N2 O2'
_chemical_formula_weight 194.23
_space_group_crystal_system monoclinic
_space_group_IT_number 14
_space_group_name_Hall '-P 2ybc'
_space_group_name_H-M_alt 'P 1 21/c 1'
_atom_sites_solution_hydrogens geom
_cell_angle_alpha 90
_cell_angle_beta 100.411(12)
_cell_angle_gamma 90
_cell_formula_units_Z 2
_cell_length_a 4.1183(15)
_cell_length_b 9.787(4)
_cell_length_c 12.649(5)
_cell_measurement_reflns_used 921
_cell_measurement_temperature 293(2)
_cell_measurement_theta_max 27.00
_cell_measurement_theta_min 2.65
_cell_volume 501.4(3)
_computing_cell_refinement 'APEX2-2008 [1]'
_computing_data_collection 'APEX2-2008 [1]'
_computing_data_reduction 'SAINT- 2008 [1]'
_computing_molecular_graphics 'SHELXTL [2]'
_computing_publication_material 'SHELXTL [2]'
_computing_structure_refinement 'SHELXL-2018/3 [2]'
_computing_structure_solution 'Bruker SHELXTL [2]'
_diffrn_ambient_temperature 293(2)
_diffrn_measured_fraction_theta_full 0.992
_diffrn_measured_fraction_theta_max 0.992
_diffrn_measurement_device_type 'Bruker APEX-II CCD'
_diffrn_measurement_method '\f and \w scans'
_diffrn_radiation_type MoK\a
_diffrn_radiation_wavelength 0.71073
_diffrn_reflns_av_R_equivalents 0.0270
_diffrn_reflns_av_unetI/netI 0.0349
_diffrn_reflns_Laue_measured_fraction_full 0.992
_diffrn_reflns_Laue_measured_fraction_max 0.992
_diffrn_reflns_limit_h_max 4
_diffrn_reflns_limit_h_min -4
_diffrn_reflns_limit_k_max 11
_diffrn_reflns_limit_k_min -9
_diffrn_reflns_limit_l_max 12
_diffrn_reflns_limit_l_min -15
_diffrn_reflns_number 2425
_diffrn_reflns_point_group_measured_fraction_full 0.992
_diffrn_reflns_point_group_measured_fraction_max 0.992
_diffrn_reflns_theta_full 24.989
_diffrn_reflns_theta_max 24.989
_diffrn_reflns_theta_min 3.275
_exptl_absorpt_coefficient_mu 0.091
_exptl_absorpt_correction_T_max 0.984
_exptl_absorpt_correction_T_min 0.978
_exptl_absorpt_correction_type multi-scan
_exptl_crystal_colour colourless
_exptl_crystal_density_diffrn 1.286
_exptl_crystal_density_method 'not measured'
_exptl_crystal_description block
_exptl_crystal_F_000 208
_exptl_crystal_size_max 0.250
_exptl_crystal_size_mid 0.230
_exptl_crystal_size_min 0.180
_refine_diff_density_max 0.146
_refine_diff_density_min -0.171
_refine_diff_density_rms 0.043
_refine_ls_extinction_coef .
_refine_ls_extinction_method none
_refine_ls_goodness_of_fit_ref 1.002
_refine_ls_hydrogen_treatment constr
_refine_ls_matrix_type full
_refine_ls_number_parameters 65
_refine_ls_number_reflns 873
_refine_ls_number_restraints 0
_refine_ls_restrained_S_all 1.002
_refine_ls_R_factor_all 0.0770
_refine_ls_R_factor_gt 0.0484
_refine_ls_shift/su_max 0.000
_refine_ls_shift/su_mean 0.000
_refine_ls_structure_factor_coef Fsqd
_refine_ls_weighting_details 'w=1/[\s^2^(Fo^2^)+(0.0100P)^2^+0.4100P] where P=(Fo^2^+2Fc^2^)/3'
_refine_ls_weighting_scheme calc
_refine_ls_wR_factor_gt 0.0876
_refine_ls_wR_factor_ref 0.0925
_reflns_Friedel_coverage 0.000
_reflns_Friedel_fraction_full .
_reflns_Friedel_fraction_max .
_reflns_number_gt 610
_reflns_number_total 873
_reflns_threshold_expression 'I > 2\s(I)'
_cod_data_source_file suppl_j_ncrs-2022-0555_suppl.cif
_cod_data_source_block 1
_cod_original_sg_symbol_H-M 'P 21/c'
_cod_database_code 8107388
_shelx_space_group_comment
; 
The symmetry employed for this shelxl refinement is uniquely defined 
by the following loop, which should always be used as a source of 
symmetry information in preference to the above space-group names. 
They are only intended as comments. 
;
_shelx_estimated_absorpt_t_min 0.978
_shelx_estimated_absorpt_t_max 0.984
_exptl_absorpt_special_details 'SADABS; Bruker, 2008 [1]'

loop_
_space_group_symop_operation_xyz
'x, y, z'
'-x, y+1/2, -z+1/2'
'-x, -y, -z'
'x, -y-1/2, z-1/2'

loop_
_atom_site_label
_atom_site_type_symbol
_atom_site_fract_x
_atom_site_fract_y
_atom_site_fract_z
_atom_site_U_iso_or_equiv
_atom_site_adp_type
_atom_site_occupancy
_atom_site_site_symmetry_order
_atom_site_calc_flag
_atom_site_refinement_flags_posn
_atom_site_refinement_flags_adp
_atom_site_refinement_flags_occupancy
_atom_site_disorder_assembly
_atom_site_disorder_group
C1 C 0.9635(6) 0.8673(2) 0.52505(17) 0.0439(6) Uani 1 1 d . . . . .
H1 H 0.938009 0.775949 0.542018 0.053 Uiso 1 1 calc R U . . .
C2 C 0.9357(6) 1.1034(2) 0.56480(17) 0.0424(6) Uani 1 1 d . . . . .
H2 H 0.891603 1.174625 0.608791 0.051 Uiso 1 1 calc R U . . .
C3 C 0.7896(5) 0.9301(2) 0.69039(17) 0.0371(6) Uani 1 1 d . . . . .
C4 C 0.7133(6) 1.0419(2) 0.76291(17) 0.0406(6) Uani 1 1 d . . . . .
H4A H 0.531622 1.096201 0.725148 0.049 Uiso 1 1 calc R U . . .
H4B H 0.904139 1.101236 0.780532 0.049 Uiso 1 1 calc R U . . .
C5 C 0.6223(7) 0.9876(3) 0.86627(18) 0.0563(7) Uani 1 1 d . . . . .
H5A H 0.436503 0.927184 0.849271 0.085 Uiso 1 1 calc R U . . .
H5B H 0.566517 1.062471 0.908589 0.085 Uiso 1 1 calc R U . . .
H5C H 0.806578 0.938647 0.906227 0.085 Uiso 1 1 calc R U . . .
N1 N 0.8918(5) 0.96796(17) 0.59718(13) 0.0357(5) Uani 1 1 d . . . . .
O1 O 0.7626(4) 0.80931(16) 0.71106(13) 0.0555(5) Uani 1 1 d . . . . .

loop_
_atom_site_aniso_label
_atom_site_aniso_U_11
_atom_site_aniso_U_22
_atom_site_aniso_U_33
_atom_site_aniso_U_23
_atom_site_aniso_U_13
_atom_site_aniso_U_12
C1 0.0725(18) 0.0230(11) 0.0396(14) 0.0010(10) 0.0195(12) -0.0004(12)
C2 0.0667(17) 0.0249(12) 0.0390(14) -0.0017(11) 0.0186(12) 0.0009(11)
C3 0.0385(14) 0.0372(13) 0.0361(13) 0.0027(11) 0.0083(10) -0.0006(11)
C4 0.0443(14) 0.0423(13) 0.0376(13) 0.0019(11) 0.0140(11) 0.0021(11)
C5 0.0707(19) 0.0617(17) 0.0421(14) 0.0038(13) 0.0249(13) 0.0033(15)
N1 0.0524(12) 0.0262(9) 0.0309(10) 0.0009(8) 0.0137(9) -0.0010(8)
O1 0.0853(14) 0.0350(9) 0.0532(11) 0.0086(8) 0.0315(9) -0.0008(9)

loop_
_atom_type_symbol
_atom_type_description
_atom_type_scat_dispersion_real
_atom_type_scat_dispersion_imag
_atom_type_scat_source
C C 0.0033 0.0016 'International Tables Vol C Tables 4.2.6.8 and 6.1.1.4'
H H 0.0000 0.0000 'International Tables Vol C Tables 4.2.6.8 and 6.1.1.4'
N N 0.0061 0.0033 'International Tables Vol C Tables 4.2.6.8 and 6.1.1.4'
O O 0.0106 0.0060 'International Tables Vol C Tables 4.2.6.8 and 6.1.1.4'

loop_
_geom_angle_atom_site_label_1
_geom_angle_atom_site_label_2
_geom_angle_atom_site_label_3
_geom_angle
_geom_angle_site_symmetry_1
_geom_angle_site_symmetry_3
C2 C1 N1 123.02(19) 3_776 .
C2 C1 H1 118.5 3_776 .
N1 C1 H1 118.5 . .
C1 C2 N1 122.36(19) 3_776 .
C1 C2 H2 118.8 3_776 .
N1 C2 H2 118.8 . .
O1 C3 N1 120.0(2) . .
O1 C3 C4 122.65(19) . .
N1 C3 C4 117.37(18) . .
C3 C4 C5 112.50(19) . .
C3 C4 H4A 109.1 . .
C5 C4 H4A 109.1 . .
C3 C4 H4B 109.1 . .
C5 C4 H4B 109.1 . .
H4A C4 H4B 107.8 . .
C4 C5 H5A 109.5 . .
C4 C5 H5B 109.5 . .
H5A C5 H5B 109.5 . .
C4 C5 H5C 109.5 . .
H5A C5 H5C 109.5 . .
H5B C5 H5C 109.5 . .
C3 N1 C2 125.39(17) . .
C3 N1 C1 120.00(17) . .
C2 N1 C1 114.62(16) . .

loop_
_geom_bond_atom_site_label_1
_geom_bond_atom_site_label_2
_geom_bond_distance
_geom_bond_site_symmetry_2
C1 C2 1.310(3) 3_776
C1 N1 1.410(3) .
C1 H1 0.9300 .
C2 N1 1.409(3) .
C2 H2 0.9300 .
C3 O1 1.220(2) .
C3 N1 1.373(3) .
C3 C4 1.497(3) .
C4 C5 1.520(3) .
C4 H4A 0.9700 .
C4 H4B 0.9700 .
C5 H5A 0.9600 .
C5 H5B 0.9600 .
C5 H5C 0.9600 .

loop_
_geom_torsion_atom_site_label_1
_geom_torsion_atom_site_label_2
_geom_torsion_atom_site_label_3
_geom_torsion_atom_site_label_4
_geom_torsion
_geom_torsion_site_symmetry_1
_geom_torsion_site_symmetry_2
_geom_torsion_site_symmetry_3
_geom_torsion_site_symmetry_4
O1 C3 C4 C5 3.7(3) . . . .
N1 C3 C4 C5 -176.6(2) . . . .
O1 C3 N1 C2 -179.3(2) . . . .
C4 C3 N1 C2 1.0(3) . . . .
O1 C3 N1 C1 0.4(3) . . . .
C4 C3 N1 C1 -179.2(2) . . . .
C1 C2 N1 C3 179.5(2) 3_776 . . .
C1 C2 N1 C1 -0.3(4) 3_776 . . .
C2 C1 N1 C3 -179.5(2) 3_776 . . .
C2 C1 N1 C2 0.3(4) 3_776 . . .
